data_7206175
loop_
_publ_author_name
'Seth, Saikat Kumar'
'Sarkar, Debayan'
'Kar, Tanusree'

_publ_section_title
;
 Use of \p--\p forces to steer the assembly of chromone derivatives
 into hydrogen bonded supramolecular layers: crystal structures and
 Hirshfeld surface analyses
;
_journal_issue 14
_journal_name_full CrystEngComm
_journal_page_first 4528
_journal_paper_doi 10.1039/c1ce05037k
_journal_volume 13
_journal_year 2011
_chemical_formula_sum 'C11 H10 O2'
_chemical_formula_weight 174.19
_chemical_name_systematic
;
?
;
_space_group_IT_number 14
_symmetry_cell_setting monoclinic
_symmetry_space_group_name_Hall '-P 2ybc'
_symmetry_space_group_name_H-M 'P 1 21/c 1'
_atom_sites_solution_hydrogens geom
_atom_sites_solution_primary direct
_atom_sites_solution_secondary difmap
_audit_creation_method SHELXL-97
_cell_angle_alpha 90.00
_cell_angle_beta 103.183(3)
_cell_angle_gamma 90.00
_cell_formula_units_Z 4
_cell_length_a 7.2934(18)
_cell_length_b 13.423(3)
_cell_length_c 9.151(2)
_cell_measurement_reflns_used 370
_cell_measurement_temperature 150(2)
_cell_measurement_theta_max 25.0
_cell_measurement_theta_min 1.5
_cell_volume 872.3(3)
_computing_cell_refinement 'BRUKER SMART APEX II'
_computing_data_collection 'BRUKER SMART APEX II'
_computing_data_reduction 'BRUKER AXS SAINT'
_computing_molecular_graphics 'ORTEP-3 for Windows (Version 1.06) and CAMERON'
_computing_publication_material 'SHELXL97 and PARST 95 (Nardelli, 1995)'
_computing_structure_refinement 'SHELXL-97 (Sheldrick, 1997)'
_computing_structure_solution 'SHELXS-97 (Sheldrick, 1990)'
_diffrn_ambient_temperature 150(2)
_diffrn_measured_fraction_theta_full 0.999
_diffrn_measured_fraction_theta_max 0.999
_diffrn_measurement_device_type 'BRUKER SMART APEX II CCD AREA DETECTOR'
_diffrn_measurement_method 'OMEGA SCAN'
_diffrn_radiation_monochromator graphite
_diffrn_radiation_source 'fine-focus sealed tube'
_diffrn_radiation_type MoK\a
_diffrn_radiation_wavelength 0.71073
_diffrn_reflns_av_R_equivalents 0.0227
_diffrn_reflns_av_sigmaI/netI 0.0180
_diffrn_reflns_limit_h_max 8
_diffrn_reflns_limit_h_min -8
_diffrn_reflns_limit_k_max 15
_diffrn_reflns_limit_k_min -14
_diffrn_reflns_limit_l_max 10
_diffrn_reflns_limit_l_min -10
_diffrn_reflns_number 6006
_diffrn_reflns_theta_full 25.00
_diffrn_reflns_theta_max 25.00
_diffrn_reflns_theta_min 2.74
_exptl_absorpt_coefficient_mu 0.091
_exptl_absorpt_correction_type none
_exptl_crystal_density_diffrn 1.326
_exptl_crystal_density_method 'not measured'
_exptl_crystal_F_000 368
_exptl_crystal_size_max 0.19
_exptl_crystal_size_mid 0.13
_exptl_crystal_size_min 0.08
_refine_diff_density_max 0.208
_refine_diff_density_min -0.186
_refine_diff_density_rms 0.040
_refine_ls_extinction_method none
_refine_ls_goodness_of_fit_ref 1.086
_refine_ls_hydrogen_treatment constr
_refine_ls_matrix_type full
_refine_ls_number_parameters 120
_refine_ls_number_reflns 1536
_refine_ls_number_restraints 0
_refine_ls_restrained_S_all 1.086
_refine_ls_R_factor_all 0.0378
_refine_ls_R_factor_gt 0.0350
_refine_ls_shift/su_max 0.001
_refine_ls_shift/su_mean 0.000
_refine_ls_structure_factor_coef Fsqd
_refine_ls_weighting_details 'calc w=1/[\s^2^(Fo^2^)+(0.0529P)^2^+0.2191P] where P=(Fo^2^+2Fc^2^)/3'
_refine_ls_weighting_scheme calc
_refine_ls_wR_factor_gt 0.0952
_refine_ls_wR_factor_ref 0.0976
_reflns_number_gt 1381
_reflns_number_total 1536
_reflns_threshold_expression >2sigma(I)
_cod_data_source_file c1ce05037k.txt
_cod_data_source_block a6a
_cod_depositor_comments
;
The following automatic conversions were performed:

'_symmetry_cell_setting' value 'MONOCLINIC' changed to 'monoclinic'
according to /home/saulius/struct/CIF-dictionaries/cif_core.dic
dictionary named 'cif_core.dic' version 2.4.1 from 2010-06-29.

Automatic conversion script
Id: cif_fix_values 1715 2011-07-08 13:25:40Z adriana 
;
_cod_original_cell_volume 872.3(4)
_cod_original_sg_symbol_H-M P21/c
_cod_database_code 7206175

loop_
_symmetry_equiv_pos_as_xyz
'x, y, z'
'-x, y+1/2, -z+1/2'
'-x, -y, -z'
'x, -y-1/2, z-1/2'

loop_
_atom_site_label
_atom_site_type_symbol
_atom_site_fract_x
_atom_site_fract_y
_atom_site_fract_z
_atom_site_U_iso_or_equiv
_atom_site_adp_type
_atom_site_occupancy
_atom_site_symmetry_multiplicity
_atom_site_calc_flag
_atom_site_refinement_flags
_atom_site_disorder_assembly
_atom_site_disorder_group
O1 O 0.19329(11) 0.89009(6) 0.04271(9) 0.0227(2) Uani 1 1 d . . .
O2 O 0.46235(13) 1.09901(7) 0.34190(10) 0.0303(3) Uani 1 1 d . . .
C6 C 0.32406(16) 1.05569(9) 0.08941(13) 0.0212(3) Uani 1 1 d . . .
C4 C 0.17420(16) 0.99871(9) -0.16159(13) 0.0222(3) Uani 1 1 d . . .
H4 H 0.1110 0.9488 -0.2238 0.027 Uiso 1 1 calc R . .
C2 C 0.30521(17) 1.16345(9) -0.12493(14) 0.0238(3) Uani 1 1 d . . .
H2 H 0.3307 1.2245 -0.1640 0.029 Uiso 1 1 calc R . .
C8 C 0.33472(16) 0.93695(10) 0.29430(13) 0.0243(3) Uani 1 1 d . . .
H8 H 0.3662 0.9192 0.3952 0.029 Uiso 1 1 calc R . .
C1 C 0.36000(16) 1.14685(9) 0.02701(13) 0.0234(3) Uani 1 1 d . . .
H1 H 0.4219 1.1970 0.0894 0.028 Uiso 1 1 calc R . .
C5 C 0.23176(16) 0.98255(9) -0.00799(13) 0.0206(3) Uani 1 1 d . . .
C7 C 0.38125(16) 1.03559(10) 0.25130(13) 0.0232(3) Uani 1 1 d . . .
C3 C 0.21093(16) 1.08905(9) -0.22190(13) 0.0234(3) Uani 1 1 d . . .
C10 C 0.19875(18) 0.76578(10) 0.22377(14) 0.0279(3) Uani 1 1 d . . .
H10A H 0.2753 0.7206 0.1821 0.042 Uiso 1 1 calc R . .
H10B H 0.0683 0.7537 0.1790 0.042 Uiso 1 1 calc R . .
H10C H 0.2214 0.7557 0.3302 0.042 Uiso 1 1 calc R . .
C9 C 0.24718(16) 0.86995(9) 0.19276(13) 0.0228(3) Uani 1 1 d . . .
C11 C 0.15195(19) 1.10767(11) -0.38808(14) 0.0302(3) Uani 1 1 d . . .
H11A H 0.2428 1.0788 -0.4367 0.045 Uiso 1 1 calc R . .
H11B H 0.1445 1.1781 -0.4065 0.045 Uiso 1 1 calc R . .
H11C H 0.0309 1.0779 -0.4270 0.045 Uiso 1 1 calc R . .

loop_
_atom_site_aniso_label
_atom_site_aniso_U_11
_atom_site_aniso_U_22
_atom_site_aniso_U_33
_atom_site_aniso_U_23
_atom_site_aniso_U_13
_atom_site_aniso_U_12
O1 0.0258(5) 0.0221(5) 0.0199(5) 0.0006(3) 0.0047(3) 0.0006(3)
O2 0.0372(5) 0.0307(5) 0.0213(5) -0.0041(4) 0.0031(4) -0.0031(4)
C6 0.0193(6) 0.0244(7) 0.0206(6) -0.0008(5) 0.0058(5) 0.0037(5)
C4 0.0213(6) 0.0250(7) 0.0200(6) -0.0039(5) 0.0041(5) 0.0010(5)
C2 0.0237(6) 0.0237(6) 0.0254(6) 0.0021(5) 0.0081(5) 0.0011(5)
C8 0.0233(6) 0.0304(7) 0.0197(6) 0.0032(5) 0.0058(5) 0.0047(5)
C1 0.0214(6) 0.0254(6) 0.0234(6) -0.0036(5) 0.0051(5) 0.0002(5)
C5 0.0187(6) 0.0216(7) 0.0226(6) 0.0013(5) 0.0069(5) 0.0043(5)
C7 0.0204(6) 0.0288(7) 0.0206(6) -0.0023(5) 0.0055(5) 0.0033(5)
C3 0.0212(6) 0.0290(7) 0.0208(6) 0.0006(5) 0.0065(5) 0.0036(5)
C10 0.0287(7) 0.0271(7) 0.0278(7) 0.0037(5) 0.0062(5) 0.0027(5)
C9 0.0199(6) 0.0282(7) 0.0207(6) 0.0033(5) 0.0060(5) 0.0057(5)
C11 0.0336(7) 0.0345(8) 0.0224(7) 0.0020(5) 0.0061(5) -0.0026(6)

loop_
_atom_type_symbol
_atom_type_description
_atom_type_scat_dispersion_real
_atom_type_scat_dispersion_imag
_atom_type_scat_source
C C 0.0033 0.0016 'International Tables Vol C Tables 4.2.6.8 and 6.1.1.4'
H H 0.0000 0.0000 'International Tables Vol C Tables 4.2.6.8 and 6.1.1.4'
O O 0.0106 0.0060 'International Tables Vol C Tables 4.2.6.8 and 6.1.1.4'

loop_
_geom_angle_atom_site_label_1
_geom_angle_atom_site_label_2
_geom_angle_atom_site_label_3
_geom_angle
_geom_angle_site_symmetry_1
_geom_angle_site_symmetry_3
_geom_angle_publ_flag
C9 O1 C5 118.89(10) . . ?
C5 C6 C1 117.61(11) . . ?
C5 C6 C7 120.04(11) . . ?
C1 C6 C7 122.35(11) . . ?
C3 C4 C5 119.94(11) . . ?
C3 C4 H4 120.0 . . ?
C5 C4 H4 120.0 . . ?
C1 C2 C3 120.70(12) . . ?
C1 C2 H2 119.7 . . ?
C3 C2 H2 119.7 . . ?
C9 C8 C7 121.94(11) . . ?
C9 C8 H8 119.0 . . ?
C7 C8 H8 119.0 . . ?
C2 C1 C6 121.06(11) . . ?
C2 C1 H1 119.5 . . ?
C6 C1 H1 119.5 . . ?
O1 C5 C4 116.37(11) . . ?
O1 C5 C6 121.75(11) . . ?
C4 C5 C6 121.88(11) . . ?
O2 C7 C8 123.59(11) . . ?
O2 C7 C6 122.02(12) . . ?
C8 C7 C6 114.39(11) . . ?
C4 C3 C2 118.80(11) . . ?
C4 C3 C11 120.81(11) . . ?
C2 C3 C11 120.39(11) . . ?
C9 C10 H10A 109.5 . . ?
C9 C10 H10B 109.5 . . ?
H10A C10 H10B 109.5 . . ?
C9 C10 H10C 109.5 . . ?
H10A C10 H10C 109.5 . . ?
H10B C10 H10C 109.5 . . ?
C8 C9 O1 122.98(11) . . ?
C8 C9 C10 126.41(11) . . ?
O1 C9 C10 110.60(10) . . ?
C3 C11 H11A 109.5 . . ?
C3 C11 H11B 109.5 . . ?
H11A C11 H11B 109.5 . . ?
C3 C11 H11C 109.5 . . ?
H11A C11 H11C 109.5 . . ?
H11B C11 H11C 109.5 . . ?

loop_
_geom_bond_atom_site_label_1
_geom_bond_atom_site_label_2
_geom_bond_distance
_geom_bond_site_symmetry_2
_geom_bond_publ_flag
O1 C9 1.3664(14) . ?
O1 C5 1.3762(15) . ?
O2 C7 1.2403(15) . ?
C6 C5 1.3920(18) . ?
C6 C1 1.4001(18) . ?
C6 C7 1.4696(17) . ?
C4 C3 1.3836(18) . ?
C4 C5 1.3892(17) . ?
C4 H4 0.9300 . ?
C2 C1 1.3744(18) . ?
C2 C3 1.4069(18) . ?
C2 H2 0.9300 . ?
C8 C9 1.3451(18) . ?
C8 C7 1.4435(19) . ?
C8 H8 0.9300 . ?
C1 H1 0.9300 . ?
C3 C11 1.5039(17) . ?
C10 C9 1.4853(18) . ?
C10 H10A 0.9600 . ?
C10 H10B 0.9600 . ?
C10 H10C 0.9600 . ?
C11 H11A 0.9600 . ?
C11 H11B 0.9600 . ?
C11 H11C 0.9600 . ?

loop_
_geom_torsion_atom_site_label_1
_geom_torsion_atom_site_label_2
_geom_torsion_atom_site_label_3
_geom_torsion_atom_site_label_4
_geom_torsion
_geom_torsion_site_symmetry_1
_geom_torsion_site_symmetry_2
_geom_torsion_site_symmetry_3
_geom_torsion_site_symmetry_4
_geom_torsion_publ_flag
C3 C2 C1 C6 0.13(18) . . . . ?
C5 C6 C1 C2 0.27(17) . . . . ?
C7 C6 C1 C2 179.85(10) . . . . ?
C9 O1 C5 C4 179.83(9) . . . . ?
C9 O1 C5 C6 0.10(16) . . . . ?
C3 C4 C5 O1 -178.72(10) . . . . ?
C3 C4 C5 C6 1.01(17) . . . . ?
C1 C6 C5 O1 178.87(10) . . . . ?
C7 C6 C5 O1 -0.72(17) . . . . ?
C1 C6 C5 C4 -0.85(17) . . . . ?
C7 C6 C5 C4 179.56(10) . . . . ?
C9 C8 C7 O2 -179.77(11) . . . . ?
C9 C8 C7 C6 0.33(17) . . . . ?
C5 C6 C7 O2 -179.40(11) . . . . ?
C1 C6 C7 O2 1.03(18) . . . . ?
C5 C6 C7 C8 0.50(16) . . . . ?
C1 C6 C7 C8 -179.07(10) . . . . ?
C5 C4 C3 C2 -0.57(17) . . . . ?
C5 C4 C3 C11 179.26(11) . . . . ?
C1 C2 C3 C4 0.01(17) . . . . ?
C1 C2 C3 C11 -179.81(11) . . . . ?
C7 C8 C9 O1 -1.00(18) . . . . ?
C7 C8 C9 C10 177.75(11) . . . . ?
C5 O1 C9 C8 0.79(16) . . . . ?
C5 O1 C9 C10 -178.15(9) . . . . ?

loop_
_cod_related_entry_id
_cod_related_entry_database
_cod_related_entry_code
1 ChemSpider 1750462
